data_2014519
loop_
_publ_author_name
'Edward E. \'Avila'
'Asilo\'e J. Mora'
'Gerzon E. Delgado'
'Belkis M. Ram\'irez'
'Al\'i Bahsas'
'Sonia Koteich'

_publ_section_title
;
 Hydrogen-bonding patterns in
 <i>cis</i>-4-ammoniocyclohexanecarboxylate hemihydrate
;
_journal_issue 10
_journal_name_full 'Acta Crystallographica Section C'
_journal_page_first o759
_journal_page_last o761
_journal_paper_doi 10.1107/S0108270104020943
_journal_volume 60
_journal_year 2004
_chemical_formula_iupac 'C7 H13 N O2, 0.5H2 O'
_chemical_formula_moiety 'C7 H13 N O2, 0.5H2 O'
_chemical_formula_sum 'C7 H14 N O2.5'
_chemical_formula_weight 152.19
_chemical_melting_point 543.7(2)
_chemical_name_common 'cis-4-aminocyclohexane carboxylic acid hemihydrate'
_chemical_name_systematic
;
cis-4-ammoniocyclohexanecarboxylate hemihydrate
;
_space_group_IT_number 15
_symmetry_cell_setting monoclinic
_symmetry_space_group_name_Hall '-C 2yc'
_symmetry_space_group_name_H-M 'C 1 2/c 1'
_atom_sites_solution_hydrogens geom
_atom_sites_solution_primary direct
_atom_sites_solution_secondary difmap
_cell_angle_alpha 90.00
_cell_angle_beta 104.452(3)
_cell_angle_gamma 90.00
_cell_formula_units_Z 8
_cell_length_a 19.871(4)
_cell_length_b 6.1614(11)
_cell_length_c 13.475(2)
_cell_measurement_reflns_used 3462
_cell_measurement_temperature 293(2)
_cell_measurement_theta_max 28.29
_cell_measurement_theta_min 2.12
_cell_volume 1597.6(5)
_computing_cell_refinement 'SAINT (Bruker, 1998)'
_computing_data_collection 'SMART (Bruker, 1998)'
_computing_data_reduction SAINT
_computing_molecular_graphics 'DIAMOND (Branderburg, 1998)'
_computing_publication_material
;
SHELXL97 and PLATON (Spek, 1990)
;
_computing_structure_refinement 'SHELXL97 (Sheldrick, 1997)'
_computing_structure_solution 'SHELXS97 (Sheldrick, 1997)'
_diffrn_ambient_temperature 293(2)
_diffrn_measured_fraction_theta_full 0.999
_diffrn_measured_fraction_theta_max 0.950
_diffrn_measurement_device_type 'Siemens SMART CCD area-detector'
_diffrn_measurement_method '\f and \w scans'
_diffrn_radiation_monochromator graphite
_diffrn_radiation_source 'fine-focus sealed tube'
_diffrn_radiation_type MoK\a
_diffrn_radiation_wavelength 0.71073
_diffrn_reflns_av_R_equivalents 0.0595
_diffrn_reflns_av_sigmaI/netI 0.0591
_diffrn_reflns_limit_h_max 26
_diffrn_reflns_limit_h_min -26
_diffrn_reflns_limit_k_max 8
_diffrn_reflns_limit_k_min -8
_diffrn_reflns_limit_l_max 17
_diffrn_reflns_limit_l_min -17
_diffrn_reflns_number 7982
_diffrn_reflns_theta_full 27.00
_diffrn_reflns_theta_max 28.29
_diffrn_reflns_theta_min 2.12
_exptl_absorpt_coefficient_mu 0.095
_exptl_absorpt_correction_T_max 0.9800
_exptl_absorpt_correction_T_min 0.8900
_exptl_absorpt_correction_type multi-scan
_exptl_absorpt_process_details '(SADABS; Sheldrick, 1996)'
_exptl_crystal_colour colourless
_exptl_crystal_density_diffrn 1.265
_exptl_crystal_density_method 'not measured'
_exptl_crystal_description plate
_exptl_crystal_F_000 664
_exptl_crystal_size_max 0.30
_exptl_crystal_size_mid 0.30
_exptl_crystal_size_min 0.20
_refine_diff_density_max 0.187
_refine_diff_density_min -0.176
_refine_ls_extinction_method none
_refine_ls_goodness_of_fit_ref 0.974
_refine_ls_hydrogen_treatment mixed
_refine_ls_matrix_type full
_refine_ls_number_parameters 118
_refine_ls_number_reflns 1880
_refine_ls_number_restraints 0
_refine_ls_restrained_S_all 0.974
_refine_ls_R_factor_all 0.1028
_refine_ls_R_factor_gt 0.0473
_refine_ls_shift/su_max 0.000
_refine_ls_shift/su_mean 0.000
_refine_ls_structure_factor_coef Fsqd
_refine_ls_weighting_details 'calc w=1/[\s^2^(Fo^2^)+(0.0496)^2^] where P=(Fo^2^+2Fc^2^)/3'
_refine_ls_weighting_scheme calc
_refine_ls_wR_factor_gt 0.0928
_refine_ls_wR_factor_ref 0.1024
_reflns_number_gt 1100
_reflns_number_total 1880
_reflns_threshold_expression I>2\s(I)
_cod_data_source_file ob1197.cif
_cod_data_source_block I
_cod_depositor_comments
;
The following automatic conversions were performed:
'_symmetry_cell_setting' value 'Monoclinic' changed to 'monoclinic'
according to '/home/saulius/struct/CIF-dictionaries/cif_core.dic'
dictionary named 'cif_core.dic' version 2.4.1 from 2010-06-29.

Automatic conversion script
Id: cif_fix_enum 1527 2010-12-29 10:47:43Z saulius 

The following automatic conversions were performed:

'_symmetry_cell_setting' value 'Monoclinic' changed to 'monoclinic'
according to /home/saulius/struct/CIF-dictionaries/cif_core.dic
dictionary named 'cif_core.dic' version 2.4.1 from 2010-06-29.

Automatic conversion script
Id: cif_fix_values 1715 2011-07-08 13:25:40Z adriana 
;
_cod_original_sg_symbol_H-M 'C 2/c'
_cod_original_formula_sum 'C7  H14 N  O2.5'
_cod_database_code 2014519
_cod_database_fobs_code 2014519

loop_
_symmetry_equiv_pos_as_xyz
'x, y, z'
'-x, y, -z+1/2'
'x+1/2, y+1/2, z'
'-x+1/2, y+1/2, -z+1/2'
'-x, -y, -z'
'x, -y, z-1/2'
'-x+1/2, -y+1/2, -z'
'x+1/2, -y+1/2, z-1/2'

loop_
_atom_site_label
_atom_site_fract_x
_atom_site_fract_y
_atom_site_fract_z
_atom_site_U_iso_or_equiv
_atom_site_adp_type
_atom_site_calc_flag
_atom_site_refinement_flags
_atom_site_occupancy
_atom_site_disorder_assembly
_atom_site_disorder_group
_atom_site_type_symbol
O1 0.19125(6) 0.1498(2) 0.82728(9) 0.0444(4) Uani d . 1 . . O
O2 0.12833(7) 0.4494(2) 0.80900(10) 0.0535(4) Uani d . 1 . . O
N1 0.18569(8) 0.2275(3) 1.21393(11) 0.0341(4) Uani d . 1 . . N
H1N 0.1893(9) 0.114(3) 1.2563(14) 0.046(5) Uiso d . 1 . . H
H2N 0.2277(11) 0.258(3) 1.2017(15) 0.056(6) Uiso d . 1 . . H
H3N 0.1689(9) 0.346(3) 1.2427(15) 0.057(6) Uiso d . 1 . . H
C1 0.13990(8) 0.2585(3) 0.83866(12) 0.0318(4) Uani d . 1 . . C
C2 0.08859(8) 0.1499(3) 0.89015(13) 0.0347(4) Uani d . 1 . . C
H2 0.0506 0.1009 0.8364 0.042 Uiso calc R 1 . . H
C3 0.05855(9) 0.3107(3) 0.95420(14) 0.0444(5) Uani d . 1 . . C
H3A 0.0439 0.4382 0.9150 0.053 Uiso calc R 1 . . H
H3B 0.0189 0.2480 0.9706 0.053 Uiso calc R 1 . . H
C4 0.11137(9) 0.3711(3) 1.05225(13) 0.0393(5) Uani d . 1 . . C
H4A 0.1515 0.4422 1.0357 0.047 Uiso calc R 1 . . H
H4B 0.0905 0.4737 1.0918 0.047 Uiso calc R 1 . . H
C5 0.13517(9) 0.1698(3) 1.11559(12) 0.0328(4) Uani d . 1 . . C
H5 0.0952 0.1033 1.1313 0.039 Uiso calc R 1 . . H
C6 0.16715(9) 0.0077(3) 1.05560(13) 0.0365(4) Uani d . 1 . . C
H6A 0.2092 0.0691 1.0426 0.044 Uiso calc R 1 . . H
H6B 0.1799 -0.1232 1.0961 0.044 Uiso calc R 1 . . H
C7 0.11691(9) -0.0496(3) 0.95459(13) 0.0400(5) Uani d . 1 . . C
H7A 0.0784 -0.1307 0.9681 0.048 Uiso calc R 1 . . H
H7B 0.1403 -0.1423 0.9158 0.048 Uiso calc R 1 . . H
O1W 0.5000 0.2077(4) 0.7500 0.0651(6) Uani d S 1 . . O
H1W 0.5343(12) 0.117(4) 0.768(2) 0.090(9) Uiso d . 1 . . H

loop_
_atom_site_aniso_label
_atom_site_aniso_U_11
_atom_site_aniso_U_22
_atom_site_aniso_U_33
_atom_site_aniso_U_12
_atom_site_aniso_U_13
_atom_site_aniso_U_23
O1 0.0404(7) 0.0414(7) 0.0590(8) -0.0057(6) 0.0267(6) -0.0124(6)
O2 0.0597(8) 0.0443(8) 0.0650(9) 0.0026(6) 0.0317(7) 0.0197(7)
N1 0.0390(9) 0.0319(9) 0.0353(8) 0.0002(7) 0.0167(7) 0.0010(7)
C1 0.0362(9) 0.0333(9) 0.0275(8) -0.0068(8) 0.0107(7) -0.0045(7)
C2 0.0304(8) 0.0400(10) 0.0338(9) -0.0089(8) 0.0083(7) 0.0015(8)
C3 0.0361(9) 0.0586(12) 0.0436(11) 0.0108(9) 0.0195(8) 0.0137(9)
C4 0.0483(11) 0.0358(10) 0.0395(10) 0.0128(8) 0.0219(9) 0.0031(8)
C5 0.0334(9) 0.0337(9) 0.0350(9) -0.0017(8) 0.0153(7) 0.0019(7)
C6 0.0478(10) 0.0252(9) 0.0379(10) 0.0043(7) 0.0130(8) 0.0015(7)
C7 0.0495(10) 0.0342(10) 0.0402(10) -0.0121(8) 0.0184(9) -0.0012(8)
O1W 0.0641(14) 0.0496(13) 0.0725(16) 0.000 0.0002(12) 0.000

loop_
_atom_type_symbol
_atom_type_description
_atom_type_scat_dispersion_real
_atom_type_scat_dispersion_imag
_atom_type_scat_source
C C 0.0033 0.0016 'International Tables Vol C Tables 4.2.6.8 and 6.1.1.4'
H H 0.0000 0.0000 'International Tables Vol C Tables 4.2.6.8 and 6.1.1.4'
O O 0.0106 0.0060 'International Tables Vol C Tables 4.2.6.8 and 6.1.1.4'
N N 0.0061 0.0033 'International Tables Vol C Tables 4.2.6.8 and 6.1.1.4'

loop_
_geom_angle_atom_site_label_1
_geom_angle_atom_site_label_2
_geom_angle_atom_site_label_3
_geom_angle_site_symmetry_3
_geom_angle
_geom_angle_publ_flag
C5 N1 H1N . 108.1(11) ?
C5 N1 H2N . 109.4(12) ?
H1N N1 H2N . 110.3(16) ?
C5 N1 H3N . 109.1(11) ?
H1N N1 H3N . 109.2(17) ?
H2N N1 H3N . 110.8(16) ?
O2 C1 O1 . 123.6(2) yes
O2 C1 C2 . 118.0(2) yes
O1 C1 C2 . 118.4(2) yes
C1 C2 C7 . 114.70(10) ?
C1 C2 C3 . 111.90(10) ?
C7 C2 C3 . 109.90(10) ?
C1 C2 H2 . 106.6 ?
C7 C2 H2 . 106.6 ?
C3 C2 H2 . 106.6 ?
C4 C3 C2 . 111.60(10) ?
C4 C3 H3A . 109.3 ?
C2 C3 H3A . 109.3 ?
C4 C3 H3B . 109.3 ?
C2 C3 H3B . 109.3 ?
H3A C3 H3B . 108.0 ?
C5 C4 C3 . 109.98(15) ?
C5 C4 H4A . 109.7 ?
C3 C4 H4A . 109.7 ?
C5 C4 H4B . 109.7 ?
C3 C4 H4B . 109.7 ?
H4A C4 H4B . 108.2 ?
N1 C5 C4 . 110.60(10) yes
N1 C5 C6 . 110.50(10) yes
C4 C5 C6 . 110.60(10) ?
N1 C5 H5 . 108.3 ?
C4 C5 H5 . 108.3 ?
C6 C5 H5 . 108.3 ?
C7 C6 C5 . 111.20(15) ?
C7 C6 H6A . 109.4 ?
C5 C6 H6A . 109.4 ?
C7 C6 H6B . 109.4 ?
C5 C6 H6B . 109.4 ?
H6A C6 H6B . 108.0 ?
C6 C7 C2 . 112.92(14) ?
C6 C7 H7A . 109.0 ?
C2 C7 H7A . 109.0 ?
C6 C7 H7B . 109.0 ?
C2 C7 H7B . 109.0 ?
H7A C7 H7B . 107.8 ?
H1W O1W H1W 2_656 100(2) ?

loop_
_geom_bond_atom_site_label_1
_geom_bond_atom_site_label_2
_geom_bond_site_symmetry_2
_geom_bond_distance
_geom_bond_publ_flag
C1 O1 . 1.261(2) yes
C1 O2 . 1.245(2) yes
C5 N1 . 1.492(2) yes
N1 H1N . 0.89(2) ?
N1 H2N . 0.91(2) ?
N1 H3N . 0.93(2) ?
C1 C2 . 1.524(2) yes
C2 C7 . 1.529(2) yes
C2 C3 . 1.530(2) yes
C2 H2 . 0.9559 ?
C3 C4 . 1.515(3) yes
C3 H3A . 0.9509 ?
C3 H3B . 0.9509 ?
C4 C5 . 1.513(2) yes
C4 H4A . 0.9833 ?
C4 H4B . 0.9833 ?
C5 C6 . 1.520(2) yes
C5 H5 . 0.9625 ?
C6 C7 . 1.515(2) yes
C6 H6A . 0.9712 ?
C6 H6B . 0.9712 ?
C7 H7A . 0.9681 ?
C7 H7B . 0.9681 ?
O1W H1W . 0.87(2) ?

loop_
_geom_hbond_atom_site_label_D
_geom_hbond_atom_site_label_H
_geom_hbond_atom_site_label_A
_geom_hbond_site_symmetry_A
_geom_hbond_distance_DH
_geom_hbond_distance_HA
_geom_hbond_distance_DA
_geom_hbond_angle_DHA
N1 H2N O1 7_557 0.91(2) 1.84(2) 2.745(2) 174(2)
O1W H1W O2 3_545 0.87(2) 2.09(2) 2.942(2) 169(2)
N1 H3N O2 6_566 0.93(2) 1.84(2) 2.763(2) 171(2)
N1 H1N O1 6_556 0.89(2) 1.88(2) 2.769(2) 171(2)
